data_7132738
loop_
_publ_author_name
'J&#xf6;rges, Mike'
'Gremillion, Alexander J.'
'Knyszek, Daniel'
'Kelley, Steven P.'
'Walensky, Justin R.'
'Gessner, Viktoria H.'

_publ_section_title
;
 From a mercury(II) bis(yldiide) complex to actinide yldiides.
;
_journal_issue 23
_journal_name_full 'Chemical communications (Cambridge, England)'
_journal_page_first 3190
_journal_page_last 3193
_journal_paper_doi 10.1039/d3cc05553a
_journal_volume 60
_journal_year 2024
_chemical_formula_moiety 'C43 H49 K O6 P2 S'
_chemical_formula_sum 'C43 H49 K O6 P2 S'
_chemical_formula_weight 794.92
_space_group_crystal_system triclinic
_space_group_IT_number 2
_space_group_name_Hall '-P 1'
_space_group_name_H-M_alt 'P -1'
_atom_sites_solution_hydrogens geom
_atom_sites_solution_primary dual
_audit_creation_date 2022-02-24
_audit_creation_method SHELXL-2018/3
_audit_update_record
;
2023-11-10 deposited with the CCDC.	2024-02-20 downloaded from the CCDC.
;
_cell_angle_alpha 77.0360(10)
_cell_angle_beta 83.3740(10)
_cell_angle_gamma 73.6670(10)
_cell_formula_units_Z 2
_cell_length_a 9.46920(10)
_cell_length_b 10.89450(10)
_cell_length_c 21.4146(3)
_cell_measurement_reflns_used 28639
_cell_measurement_temperature 100(2)
_cell_measurement_theta_max 76.5140
_cell_measurement_theta_min 4.2210
_cell_volume 2062.75(4)
_computing_cell_refinement 'CrysAlisPro 1.171.41.93a (Rigaku OD, 2020)'
_computing_data_collection 'CrysAlisPro 1.171.41.93a (Rigaku OD, 2020)'
_computing_data_reduction 'CrysAlisPro 1.171.41.93a (Rigaku OD, 2020)'
_computing_structure_refinement 'SHELXL-2018/3 (Sheldrick, 2018)'
_computing_structure_solution 'SHELXT 2018/2 (Sheldrick, 2018)'
_diffrn_ambient_environment N~2~
_diffrn_ambient_temperature 100(2)
_diffrn_detector 'Hybrid Pixel Array Detector'
_diffrn_detector_area_resol_mean 10.0000
_diffrn_detector_type HyPix
_diffrn_measured_fraction_theta_full 0.997
_diffrn_measured_fraction_theta_max 0.996
_diffrn_measurement_details
;
List of Runs (angles in degrees, time in seconds):

  # Type    Start    End  Width  t~exp~   \w     \q     \k     \f   Frames
#--------------------------------------------------------------------------
  1  \w    -81.00   7.00   0.50    1.50    --  -47.28 103.00-142.00  176
  2  \w     15.00  83.00   0.50    1.50    --   47.28-103.00 115.00  136
  3  \w   -163.00 -84.00   0.50    6.00    --  -91.75-103.00 115.00  158
  4  \w    -81.00 -19.00   0.50    6.00    --  -91.75 103.00-142.00  124
  5  \w     33.00 106.00   0.50    6.00    --  105.91-103.00 115.00  146
  6  \w    106.00 178.00   0.50    6.00    --  105.91 103.00-142.00  144
  7  \w    -23.00  28.00   0.50    1.50    --  -47.28  19.00-180.00  102
  8  \w   -119.00 -73.00   0.50    1.50    --  -47.28-125.00-180.00   92
  9  \w   -119.00 -73.00   0.50    1.50    --  -47.28-125.00-150.00   92
 10  \w    -23.00  28.00   0.50    1.50    --  -47.28  19.00 120.00  102
 11  \w   -119.00 -73.00   0.50    1.50    --  -47.28-125.00 -90.00   92
 12  \w    -23.00  28.00   0.50    1.50    --  -47.28  19.00 -30.00  102
 13  \w    -26.00  46.00   0.50    1.50    --   47.28 -38.00 120.00  144
 14  \w    -26.00  46.00   0.50    1.50    --   47.28 -38.00-180.00  144
 15  \w    -68.00 -19.00   0.50    6.00    --  -91.75  61.00-120.00   98
 16  \w    -48.00 -20.00   0.50    6.00    --  -91.75  45.00 -60.00   56
 17  \w    -48.00 -20.00   0.50    6.00    --  -91.75  45.00 -30.00   56
 18  \w   -163.00 -73.00   0.50    6.00    --  -91.75 -66.00 -88.26  180
 19  \w   -163.00 -83.00   0.50    6.00    --  -91.75 -94.00-120.00  160
 20  \w    -48.00 -20.00   0.50    6.00    --  -91.75  45.00  60.00   56
 21  \w   -163.00 -76.00   0.50    6.00    --  -91.75 -58.00 137.68  174
 22  \w   -163.00 -75.00   0.50    6.00    --  -91.75 -62.00 167.77  176
 23  \w    -48.00 -20.00   0.50    6.00    --  -91.75  45.00 150.00   56
 24  \w   -163.00 -71.00   0.50    6.00    --  -91.75 -73.00  69.58  184
 25  \w   -163.00 -70.00   0.50    6.00    --  -91.75 -75.00-163.72  186
 26  \w     34.00 112.00   0.50    6.00    --  105.91-125.00 -90.00  156
 27  \w     93.00 178.00   0.50    6.00    --  105.91  30.00 -60.00  170
 28  \w     33.00 106.00   0.50    6.00    --  105.91 -94.00  60.00  146
 29  \w     34.00 112.00   0.50    6.00    --  105.91-125.00-150.00  156
 30  \w     33.00 106.00   0.50    6.00    --  105.91 -94.00 120.00  146
 31  \w     34.00 112.00   0.50    6.00    --  105.91-125.00 -30.00  156
 32  \w     33.00 108.00   0.50    6.00    --  105.91 -77.00 -30.00  150
 33  \w     34.00 112.00   0.50    6.00    --  105.91-125.00 -60.00  156
 34  \w     95.00 178.00   0.50    6.00    --  105.91 125.00 -60.00  166
 35  \w     33.00 106.00   0.50    6.00    --  105.91 -94.00   0.00  146
 36  \w     34.00 112.00   0.50    6.00    --  105.91-125.00  60.00  156
 37  \w     33.00  74.00   0.50    6.00    --  105.91 -61.00 -30.00   82
 38  \w   -119.00 -25.00   0.50    1.50    --  -47.28 -77.00-120.00  188
 39  \w     25.00 119.00   0.50    1.50    --   47.28  77.00 120.00  188
 40  \w     25.00 119.00   0.50    1.50    --   47.28  77.00  30.00  188
 41  \w     32.00 119.00   0.50    1.50    --   47.28  57.00 120.00  174
 42  \w     25.00 119.00   0.50    1.50    --   47.28  77.00 -60.00  188
 43  \w     32.00 119.00   0.50    1.50    --   47.28  57.00  30.00  174
 44  \w     32.00 119.00   0.50    1.50    --   47.28  57.00 -90.00  174
 45  \w     25.00 119.00   0.50    1.50    --   47.28  77.00-180.00  188
 46  \w   -163.00-125.00   0.50    6.00    --  -91.75 -71.00 -14.26   76
 47  \w   -163.00 -71.00   0.50    6.00    --  -91.75 -72.00-142.88  184
 48  \w   -163.00 -69.00   0.50    6.00    --  -91.75 -77.00 -30.00  188
 49  \w   -163.00 -69.00   0.50    6.00    --  -91.75 -77.00  30.00  188
 50  \w   -163.00 -69.00   0.50    6.00    --  -91.75 -77.00 120.00  188
 51  \w   -163.00 -73.00   0.50    6.00    --  -91.75 -66.00  85.25  180
 52  \w   -163.00 -71.00   0.50    6.00    --  -91.75 -71.00-107.32  184
 53  \w   -163.00 -69.00   0.50    6.00    --  -91.75 -76.00 140.00  188
 54  \w   -163.00 -72.00   0.50    6.00    --  -91.75 -69.00  -2.31  182
 55  \w   -163.00 -69.00   0.50    6.00    --  -91.75 -77.00  48.97  188
 56  \w   -163.00 -69.00   0.50    6.00    --  -91.75 -76.00 -55.84  188
;
_diffrn_measurement_device 'four-circle diffractometer'
_diffrn_measurement_device_type 'XtaLAB Synergy, Dualflex, HyPix'
_diffrn_measurement_method '\w scans'
_diffrn_orient_matrix_type 'CrysAlisPro convention (1999,Acta A55,543-557)'
_diffrn_orient_matrix_UB_11 -0.0001147000
_diffrn_orient_matrix_UB_12 -0.0200993000
_diffrn_orient_matrix_UB_13 -0.0689447000
_diffrn_orient_matrix_UB_21 -0.1481135000
_diffrn_orient_matrix_UB_22 -0.0356479000
_diffrn_orient_matrix_UB_23 0.0165473000
_diffrn_orient_matrix_UB_31 -0.0830327000
_diffrn_orient_matrix_UB_32 0.1447602000
_diffrn_orient_matrix_UB_33 -0.0209651000
_diffrn_radiation_monochromator mirror
_diffrn_radiation_probe x-ray
_diffrn_radiation_type CuK\a
_diffrn_radiation_wavelength 1.54184
_diffrn_reflns_av_R_equivalents 0.1110
_diffrn_reflns_av_sigmaI/netI 0.0674
_diffrn_reflns_av_unetI/netI 0.0504
_diffrn_reflns_Laue_measured_fraction_full 0.997
_diffrn_reflns_Laue_measured_fraction_max 0.996
_diffrn_reflns_limit_h_max 11
_diffrn_reflns_limit_h_min -11
_diffrn_reflns_limit_k_max 13
_diffrn_reflns_limit_k_min -13
_diffrn_reflns_limit_l_max 25
_diffrn_reflns_limit_l_min -25
_diffrn_reflns_number 56837
_diffrn_reflns_point_group_measured_fraction_full 0.997
_diffrn_reflns_point_group_measured_fraction_max 0.996
_diffrn_reflns_theta_full 67.684
_diffrn_reflns_theta_max 67.997
_diffrn_reflns_theta_min 4.244
_diffrn_source 'micro-focus sealed X-ray tube'
_diffrn_source_type 'PhotonJet (Cu) X-ray Source'
_exptl_absorpt_coefficient_mu 2.700
_exptl_absorpt_correction_T_max 1.000
_exptl_absorpt_correction_T_min 0.646
_exptl_absorpt_correction_type gaussian
_exptl_absorpt_process_details
;
CrysAlisPro 1.171.41.93a (Rigaku Oxford Diffraction, 2020)
Numerical absorption correction based on gaussian integration over
a multifaceted crystal model
Empirical absorption correction using spherical harmonics,
implemented in SCALE3 ABSPACK scaling algorithm.
;
_exptl_crystal_colour yellow
_exptl_crystal_density_diffrn 1.280
_exptl_crystal_description block
_exptl_crystal_F_000 840
_exptl_crystal_size_max 0.175
_exptl_crystal_size_mid 0.115
_exptl_crystal_size_min 0.092
_refine_diff_density_max 0.606
_refine_diff_density_min -0.411
_refine_diff_density_rms 0.063
_refine_ls_extinction_method none
_refine_ls_goodness_of_fit_ref 1.050
_refine_ls_hydrogen_treatment constr
_refine_ls_matrix_type full
_refine_ls_number_parameters 530
_refine_ls_number_reflns 7494
_refine_ls_number_restraints 0
_refine_ls_restrained_S_all 1.050
_refine_ls_R_factor_all 0.0864
_refine_ls_R_factor_gt 0.0753
_refine_ls_shift/su_max 0.000
_refine_ls_shift/su_mean 0.000
_refine_ls_structure_factor_coef Fsqd
_refine_ls_weighting_details 'w=1/[\s^2^(Fo^2^)+(0.0461P)^2^+3.6889P] where P=(Fo^2^+2Fc^2^)/3'
_refine_ls_weighting_scheme calc
_refine_ls_wR_factor_gt 0.1355
_refine_ls_wR_factor_ref 0.1403
_reflns_Friedel_coverage 0.000
_reflns_number_gt 6670
_reflns_number_total 7494
_reflns_threshold_expression 'I > 2\s(I)'
_cod_data_source_file d3cc05553a2.cif
_cod_data_source_block MJ-033_auto_a
_cod_depositor_comments 'Adding full bibliography for 7132735--7132739.cif.'
_cod_database_code 7132738
_shelx_shelxl_version_number 2018/3
_shelx_space_group_comment
;
The symmetry employed for this shelxl refinement is uniquely defined
by the following loop, which should always be used as a source of
symmetry information in preference to the above space-group names.
They are only intended as comments.
;
_shelx_estimated_absorpt_t_min 0.649
_shelx_estimated_absorpt_t_max 0.789
_cell_oxdiff_length_a 9.46916(14)
_cell_oxdiff_length_b 10.89449(15)
_cell_oxdiff_length_c 21.4146(2)
_cell_oxdiff_angle_alpha 77.0358(11)
_cell_oxdiff_angle_beta 83.3737(11)
_cell_oxdiff_angle_gamma 73.6673(12)
_cell_oxdiff_volume 2062.74(5)
_cell_oxdiff_measurement_reflns_used 28639
_oxdiff_exptl_absorpt_empirical_full_min 0.212
_oxdiff_exptl_absorpt_empirical_full_max 2.613
_oxdiff_exptl_absorpt_empirical_details
;
Empirical correction (ABSPACK) includes:
- Absorption correction using spherical harmonics
- Frame scaling
;
_diffrn_oxdiff_digest_frames
;
01e217b94e9c65da663be77269b152cebf08318c1fd
;
_reflns_odcompleteness_completeness 99.89
_reflns_odcompleteness_theta 66.97
_reflns_odcompleteness_iscentric 1
_chemical_oxdiff_formula KC44H60O6SP2

loop_
_space_group_symop_operation_xyz
'x, y, z'
'-x, -y, -z'

loop_
_atom_site_label
_atom_site_type_symbol
_atom_site_fract_x
_atom_site_fract_y
_atom_site_fract_z
_atom_site_U_iso_or_equiv
_atom_site_adp_type
_atom_site_occupancy
_atom_site_site_symmetry_order
_atom_site_calc_flag
_atom_site_refinement_flags_posn
_atom_site_refinement_flags_adp
_atom_site_refinement_flags_occupancy
_atom_site_disorder_assembly
_atom_site_disorder_group
S1 S 0.58077(8) 0.62064(7) 0.32827(4) 0.03137(17) Uani 1 1 d . . . . .
P1 P 0.54601(7) 0.45722(7) 0.31087(3) 0.02433(16) Uani 1 1 d . . . . .
C1 C 0.4634(3) 0.4612(3) 0.24568(14) 0.0327(6) Uani 1 1 d . . . . .
C5 C 0.9927(4) 0.1392(4) 0.3295(2) 0.0567(10) Uani 1 1 d . . . . .
H5 H 1.084145 0.074175 0.331850 0.068 Uiso 1 1 calc R U . . .
C6 C 0.9887(4) 0.2674(4) 0.3057(2) 0.0513(9) Uani 1 1 d . . . . .
H6 H 1.077983 0.291489 0.291821 0.062 Uiso 1 1 calc R U . . .
C7 C 0.8558(3) 0.3626(3) 0.30145(17) 0.0390(7) Uani 1 1 d . . . . .
H7 H 0.855161 0.451117 0.284358 0.047 Uiso 1 1 calc R U . . .
C8 C 0.4366(3) 0.3925(3) 0.38020(13) 0.0276(6) Uani 1 1 d . . . . .
C9 C 0.3300(3) 0.3333(3) 0.37125(15) 0.0336(6) Uani 1 1 d . . . . .
H9 H 0.311190 0.330420 0.329053 0.040 Uiso 1 1 calc R U . . .
C10 C 0.2510(3) 0.2784(3) 0.42352(17) 0.0435(8) Uani 1 1 d . . . . .
H10 H 0.178303 0.238459 0.416847 0.052 Uiso 1 1 calc R U . . .
C11 C 0.2774(4) 0.2815(3) 0.48484(17) 0.0454(8) Uani 1 1 d . . . . .
H11 H 0.224571 0.242259 0.520517 0.054 Uiso 1 1 calc R U . . .
C12 C 0.3816(4) 0.3423(3) 0.49448(15) 0.0424(8) Uani 1 1 d . . . . .
H12 H 0.398847 0.346207 0.536734 0.051 Uiso 1 1 calc R U . . .
C13 C 0.4604(3) 0.3974(3) 0.44223(14) 0.0348(7) Uani 1 1 d . . . . .
H13 H 0.531424 0.439022 0.449016 0.042 Uiso 1 1 calc R U . . .
K1 K 0.25489(7) 0.79659(7) 0.30976(4) 0.04257(19) Uani 1 1 d . . . . .
P2 P 0.49170(8) 0.47677(7) 0.16921(3) 0.02791(17) Uani 1 1 d . . . . .
C2 C 0.7238(3) 0.3310(3) 0.32173(14) 0.0296(6) Uani 1 1 d . . . . .
C3 C 0.7295(4) 0.2003(3) 0.34638(18) 0.0428(8) Uani 1 1 d . . . . .
H3 H 0.640593 0.175967 0.360812 0.051 Uiso 1 1 calc R U . . .
C4 C 0.8626(4) 0.1047(4) 0.3503(2) 0.0575(10) Uani 1 1 d . . . . .
H4 H 0.864317 0.015877 0.367139 0.069 Uiso 1 1 calc R U . . .
C14A C 0.6070(4) 0.3304(3) 0.13763(17) 0.0326(13) Uani 0.688(4) 1 d G . P A 1
C15A C 0.7369(5) 0.2598(4) 0.16704(19) 0.046(2) Uani 0.688(4) 1 d G . P A 1
H15A H 0.767259 0.288090 0.200938 0.056 Uiso 0.688(4) 1 calc R U P A 1
C16A C 0.8225(4) 0.1478(4) 0.1469(2) 0.071(3) Uani 0.688(4) 1 d G . P A 1
H16A H 0.911359 0.099532 0.166976 0.085 Uiso 0.688(4) 1 calc R U P A 1
C17A C 0.7782(4) 0.1064(3) 0.0973(2) 0.0554(15) Uani 0.688(4) 1 d G . P A 1
H17A H 0.836676 0.029840 0.083492 0.066 Uiso 0.688(4) 1 calc R U P A 1
C18A C 0.6482(4) 0.1770(3) 0.06786(15) 0.0489(14) Uani 0.688(4) 1 d G . P A 1
H18A H 0.617891 0.148704 0.033969 0.059 Uiso 0.688(4) 1 calc R U P A 1
C19A C 0.5626(3) 0.2890(3) 0.08804(16) 0.0392(11) Uani 0.688(4) 1 d G . P A 1
H19A H 0.473788 0.337263 0.067931 0.047 Uiso 0.688(4) 1 calc R U P A 1
C20A C 0.3188(3) 0.5102(3) 0.13099(16) 0.0313(13) Uani 0.667(4) 1 d G . P A 1
C21A C 0.2170(5) 0.4453(4) 0.16410(16) 0.0342(15) Uani 0.667(4) 1 d G . P A 1
H21A H 0.239557 0.387646 0.204207 0.041 Uiso 0.667(4) 1 calc R U P A 1
C22A C 0.0822(4) 0.4647(5) 0.13852(19) 0.0447(12) Uani 0.333(4) 1 d G . P A 1
H22A H 0.012581 0.420359 0.161152 0.054 Uiso 0.333(4) 1 calc R U P A 1
C23A C 0.0491(3) 0.5490(4) 0.07984(18) 0.0463(13) Uani 0.667(4) 1 d G . P A 1
H23A H -0.043031 0.562296 0.062359 0.056 Uiso 0.667(4) 1 calc R U P A 1
C24A C 0.1509(4) 0.6139(3) 0.04673(13) 0.0447(12) Uani 0.667(4) 1 d G . P A 1
H24A H 0.128333 0.671520 0.006620 0.054 Uiso 0.667(4) 1 calc R U P A 1
C25A C 0.2857(3) 0.5945(3) 0.07230(14) 0.0417(12) Uani 0.667(4) 1 d G . P A 1
H25A H 0.355310 0.638809 0.049674 0.050 Uiso 0.667(4) 1 calc R U P A 1
C26A C 0.5834(4) 0.6039(3) 0.12237(14) 0.0313(11) Uani 0.689(4) 1 d G . P A 1
C27A C 0.6473(4) 0.6005(3) 0.06079(15) 0.0489(14) Uani 0.689(4) 1 d G . P A 1
H27A H 0.649062 0.530031 0.041167 0.059 Uiso 0.689(4) 1 calc R U P A 1
C28A C 0.7088(4) 0.7002(4) 0.02792(13) 0.0590(17) Uani 0.689(4) 1 d G . P A 1
H28A H 0.752462 0.697921 -0.014173 0.071 Uiso 0.689(4) 1 calc R U P A 1
C29A C 0.7062(5) 0.8034(3) 0.05662(16) 0.0465(13) Uani 0.689(4) 1 d G . P A 1
H29A H 0.748221 0.871519 0.034157 0.056 Uiso 0.689(4) 1 calc R U P A 1
C30A C 0.6423(5) 0.8067(3) 0.11821(17) 0.0408(16) Uani 0.689(4) 1 d G . P A 1
H30A H 0.640580 0.877228 0.137827 0.049 Uiso 0.689(4) 1 calc R U P A 1
C31A C 0.5809(4) 0.7070(4) 0.15108(13) 0.0262(16) Uani 0.689(4) 1 d G . P A 1
H31A H 0.537179 0.709339 0.193169 0.031 Uiso 0.689(4) 1 calc R U P A 1
C14B C 0.6451(7) 0.3682(7) 0.1359(3) 0.029(3) Uani 0.312(4) 1 d G . P A 2
C15B C 0.7095(7) 0.4032(5) 0.0752(3) 0.034(2) Uani 0.312(4) 1 d G . P A 2
H15B H 0.669738 0.486363 0.049221 0.041 Uiso 0.312(4) 1 calc R U P A 2
C16B C 0.8320(7) 0.3166(7) 0.0526(3) 0.041(2) Uani 0.312(4) 1 d G . P A 2
H16B H 0.876020 0.340490 0.011102 0.050 Uiso 0.312(4) 1 calc R U P A 2
C17B C 0.8901(7) 0.1949(6) 0.0906(4) 0.047(3) Uani 0.312(4) 1 d G . P A 2
H17B H 0.973871 0.135690 0.075154 0.057 Uiso 0.312(4) 1 calc R U P A 2
C19B C 0.8257(9) 0.1599(6) 0.1513(4) 0.041(2) Uani 0.312(4) 1 d G . P A 2
H19B H 0.865441 0.076762 0.177325 0.050 Uiso 0.312(4) 1 calc R U P A 2
C18B C 0.7032(9) 0.2466(8) 0.1740(3) 0.032(3) Uani 0.312(4) 1 d G . P A 2
H18B H 0.659159 0.222634 0.215445 0.038 Uiso 0.312(4) 1 calc R U P A 2
C20B C 0.3283(5) 0.4471(7) 0.1379(3) 0.027(2) Uani 0.333(4) 1 d G . P A 2
C21B C 0.3439(5) 0.3871(6) 0.0858(3) 0.035(2) Uani 0.333(4) 1 d G . P A 2
H21B H 0.438060 0.361585 0.064528 0.042 Uiso 0.333(4) 1 calc R U P A 2
C22B C 0.2218(6) 0.3645(6) 0.0647(2) 0.039(2) Uani 0.333(4) 1 d G . P A 2
H22B H 0.232541 0.323475 0.029018 0.047 Uiso 0.333(4) 1 calc R U P A 2
C23B C 0.0841(5) 0.4018(6) 0.0957(3) 0.039(2) Uani 0.333(4) 1 d G . P A 2
H23B H 0.000675 0.386367 0.081328 0.047 Uiso 0.333(4) 1 calc R U P A 2
C24B C 0.0685(5) 0.4618(5) 0.1479(3) 0.0532(15) Uani 0.667(4) 1 d G . P A 2
H24B H -0.025674 0.487369 0.169147 0.064 Uiso 0.667(4) 1 calc R U P A 2
C25B C 0.1905(6) 0.4845(6) 0.1690(3) 0.029(3) Uani 0.333(4) 1 d G . P A 2
H25B H 0.179844 0.525481 0.204657 0.035 Uiso 0.333(4) 1 calc R U P A 2
C26B C 0.4999(9) 0.6358(6) 0.1204(3) 0.027(2) Uani 0.311(4) 1 d G . P A 2
C27B C 0.4352(7) 0.6882(6) 0.0618(3) 0.031(2) Uani 0.311(4) 1 d G . P A 2
H27B H 0.373778 0.645752 0.047483 0.037 Uiso 0.311(4) 1 calc R U P A 2
C28B C 0.4602(8) 0.8028(6) 0.0243(3) 0.039(2) Uani 0.311(4) 1 d G . P A 2
H28B H 0.415960 0.838587 -0.015698 0.047 Uiso 0.311(4) 1 calc R U P A 2
C29B C 0.5500(9) 0.8649(5) 0.0453(4) 0.043(3) Uani 0.311(4) 1 d G . P A 2
H29B H 0.567160 0.943177 0.019643 0.051 Uiso 0.311(4) 1 calc R U P A 2
C30B C 0.6148(10) 0.8125(8) 0.1038(4) 0.041(4) Uani 0.311(4) 1 d G . P A 2
H30B H 0.676181 0.854933 0.118164 0.049 Uiso 0.311(4) 1 calc R U P A 2
C31B C 0.5897(10) 0.6979(8) 0.1413(3) 0.044(5) Uani 0.311(4) 1 d G . P A 2
H31B H 0.634000 0.662098 0.181346 0.053 Uiso 0.311(4) 1 calc R U P A 2
O1X O 0.2841(4) 0.8353(4) 0.4399(2) 0.0279(5) Uani 0.571(3) 1 d . . P B 3
C1X C 0.4583(9) 0.9577(8) 0.3904(4) 0.0311(4) Uani 0.429(3) 1 d . . P B 3
H1XA H 0.506406 1.024260 0.395596 0.037 Uiso 0.429(3) 1 calc R U P B 3
H1XB H 0.535097 0.875062 0.388746 0.037 Uiso 0.429(3) 1 calc R U P B 3
O2X O 0.0592(4) 0.7273(4) 0.42580(19) 0.0279(5) Uani 0.571(3) 1 d . . P B 3
C2X C 0.3441(6) 0.9369(5) 0.4465(3) 0.0311(4) Uani 0.571(3) 1 d . . P B 3
H2XA H 0.391880 0.913484 0.487828 0.037 Uiso 0.571(3) 1 calc R U P B 3
H2XB H 0.264518 1.018551 0.446143 0.037 Uiso 0.571(3) 1 calc R U P B 3
O3X O 0.0168(4) 0.7063(3) 0.30054(19) 0.0279(5) Uani 0.571(3) 1 d . . P B 3
C3X C 0.1807(6) 0.8083(5) 0.4909(3) 0.0311(4) Uani 0.571(3) 1 d . . P B 3
H3XA H 0.093431 0.884293 0.489875 0.037 Uiso 0.571(3) 1 calc R U P B 3
H3XB H 0.225576 0.789919 0.532673 0.037 Uiso 0.571(3) 1 calc R U P B 3
O4X O 0.1009(6) 0.8737(5) 0.1980(3) 0.0279(5) Uani 0.429(3) 1 d . . P B 3
C4X C 0.1361(6) 0.6919(6) 0.4827(3) 0.0311(4) Uani 0.571(3) 1 d . . P B 3
H4XA H 0.224432 0.618338 0.479601 0.037 Uiso 0.571(3) 1 calc R U P B 3
H4XB H 0.072031 0.664186 0.519977 0.037 Uiso 0.571(3) 1 calc R U P B 3
O5X O 0.3422(7) 0.9702(6) 0.2065(3) 0.0279(5) Uani 0.429(3) 1 d . . P B 3
C5X C 0.0218(6) 0.6177(5) 0.4111(3) 0.0311(4) Uani 0.571(3) 1 d . . P B 3
H5XA H -0.033095 0.576820 0.448283 0.037 Uiso 0.571(3) 1 calc R U P B 3
H5XB H 0.112749 0.551443 0.401513 0.037 Uiso 0.571(3) 1 calc R U P B 3
O6X O 0.3777(11) 1.0013(10) 0.3322(4) 0.0279(5) Uani 0.429(3) 1 d . . P B 3
C6X C -0.0712(6) 0.6655(6) 0.3540(3) 0.0311(4) Uani 0.571(3) 1 d . . P B 3
H6XA H -0.109557 0.594613 0.346604 0.037 Uiso 0.571(3) 1 calc R U P B 3
H6XB H -0.155972 0.739241 0.361438 0.037 Uiso 0.571(3) 1 calc R U P B 3
C7X C -0.0689(6) 0.7598(5) 0.2437(3) 0.0311(4) Uani 0.571(3) 1 d . . P B 3
H7XA H -0.140798 0.843542 0.248154 0.037 Uiso 0.571(3) 1 calc R U P B 3
H7XB H -0.123484 0.698214 0.237937 0.037 Uiso 0.571(3) 1 calc R U P B 3
C8X C 0.0371(7) 0.7807(5) 0.1874(3) 0.0311(4) Uani 0.571(3) 1 d . . P B 3
H8XA H 0.113160 0.698317 0.184429 0.037 Uiso 0.571(3) 1 calc R U P B 3
H8XB H -0.015226 0.812242 0.147066 0.037 Uiso 0.571(3) 1 calc R U P B 3
C9X C 0.2012(8) 0.8980(8) 0.1431(4) 0.0311(4) Uani 0.429(3) 1 d . . P B 3
H9XA H 0.148696 0.920310 0.102969 0.037 Uiso 0.429(3) 1 calc R U P B 3
H9XB H 0.283254 0.818683 0.141692 0.037 Uiso 0.429(3) 1 calc R U P B 3
C10X C 0.2597(8) 1.0072(8) 0.1483(4) 0.0311(4) Uani 0.429(3) 1 d . . P B 3
H10A H 0.325286 1.027269 0.110182 0.037 Uiso 0.429(3) 1 calc R U P B 3
H10B H 0.177581 1.086126 0.150428 0.037 Uiso 0.429(3) 1 calc R U P B 3
C11X C 0.3925(9) 1.0765(8) 0.2183(4) 0.0311(4) Uani 0.429(3) 1 d . . P B 3
H11A H 0.307239 1.151767 0.222941 0.037 Uiso 0.429(3) 1 calc R U P B 3
H11B H 0.458117 1.104962 0.181831 0.037 Uiso 0.429(3) 1 calc R U P B 3
C12X C 0.4756(10) 1.0289(8) 0.2796(4) 0.0311(4) Uani 0.429(3) 1 d . . P B 3
H12A H 0.555771 0.949271 0.276186 0.037 Uiso 0.429(3) 1 calc R U P B 3
H12B H 0.520278 1.096844 0.285999 0.037 Uiso 0.429(3) 1 calc R U P B 3
O1Y O 0.2592(8) 0.8087(7) 0.4336(4) 0.0522(7) Uani 0.429(3) 1 d . . P B 4
C1Y C 0.4340(10) 0.9384(9) 0.4034(4) 0.0594(8) Uani 0.571(3) 1 d . . P B 4
H1YA H 0.472320 1.002753 0.417644 0.071 Uiso 0.571(3) 1 calc R U P B 4
H1YB H 0.516062 0.858996 0.402165 0.071 Uiso 0.571(3) 1 calc R U P B 4
O2Y O 0.0363(7) 0.7214(6) 0.4004(3) 0.0522(7) Uani 0.429(3) 1 d . . P B 4
C2Y C 0.3090(11) 0.9036(11) 0.4515(6) 0.0594(8) Uani 0.429(3) 1 d . . P B 4
H2YA H 0.346105 0.870942 0.495138 0.071 Uiso 0.429(3) 1 calc R U P B 4
H2YB H 0.226494 0.982826 0.452330 0.071 Uiso 0.429(3) 1 calc R U P B 4
O3Y O 0.0128(7) 0.7366(6) 0.2670(4) 0.0522(7) Uani 0.429(3) 1 d . . P B 4
C3Y C 0.1541(11) 0.7597(12) 0.4815(5) 0.0594(8) Uani 0.429(3) 1 d . . P B 4
H3YA H 0.201130 0.719020 0.522756 0.071 Uiso 0.429(3) 1 calc R U P B 4
H3YB H 0.067786 0.832297 0.488704 0.071 Uiso 0.429(3) 1 calc R U P B 4
O4Y O 0.1152(6) 0.9136(5) 0.1814(3) 0.0522(7) Uani 0.571(3) 1 d . . P B 4
C4Y C 0.1081(11) 0.6637(10) 0.4571(6) 0.0594(8) Uani 0.429(3) 1 d . . P B 4
H4YA H 0.195398 0.592603 0.449030 0.071 Uiso 0.429(3) 1 calc R U P B 4
H4YB H 0.041002 0.625108 0.489537 0.071 Uiso 0.429(3) 1 calc R U P B 4
O5Y O 0.3487(7) 0.9946(6) 0.2137(3) 0.0522(7) Uani 0.571(3) 1 d . . P B 4
C5Y C -0.0197(12) 0.6329(10) 0.3754(6) 0.0594(8) Uani 0.429(3) 1 d . . P B 4
H5YA H -0.092651 0.600170 0.406741 0.071 Uiso 0.429(3) 1 calc R U P B 4
H5YB H 0.061917 0.557225 0.367385 0.071 Uiso 0.429(3) 1 calc R U P B 4
O6Y O 0.3808(11) 0.9908(9) 0.3418(4) 0.0522(7) Uani 0.571(3) 1 d . . P B 4
C6Y C -0.0892(11) 0.7036(10) 0.3153(6) 0.0594(8) Uani 0.429(3) 1 d . . P B 4
H6YA H -0.141457 0.648619 0.301024 0.071 Uiso 0.429(3) 1 calc R U P B 4
H6YB H -0.163158 0.784173 0.322970 0.071 Uiso 0.429(3) 1 calc R U P B 4
C7Y C -0.0448(12) 0.7928(10) 0.2062(6) 0.0594(8) Uani 0.429(3) 1 d . . P B 4
H7YA H -0.126638 0.871511 0.209259 0.071 Uiso 0.429(3) 1 calc R U P B 4
H7YB H -0.084446 0.729716 0.191550 0.071 Uiso 0.429(3) 1 calc R U P B 4
C8Y C 0.0685(11) 0.8278(10) 0.1606(5) 0.0594(8) Uani 0.429(3) 1 d . . P B 4
H8YA H 0.150750 0.749586 0.157149 0.071 Uiso 0.429(3) 1 calc R U P B 4
H8YB H 0.028432 0.866107 0.117757 0.071 Uiso 0.429(3) 1 calc R U P B 4
C9Y C 0.2189(8) 0.9527(9) 0.1364(4) 0.0594(8) Uani 0.571(3) 1 d . . P B 4
H9YA H 0.174482 0.989660 0.094357 0.071 Uiso 0.571(3) 1 calc R U P B 4
H9YB H 0.302560 0.876337 0.131587 0.071 Uiso 0.571(3) 1 calc R U P B 4
C10Y C 0.2733(8) 1.0529(8) 0.1567(4) 0.0594(8) Uani 0.571(3) 1 d . . P B 4
H10C H 0.340659 1.086564 0.122496 0.071 Uiso 0.571(3) 1 calc R U P B 4
H10D H 0.189316 1.127089 0.164341 0.071 Uiso 0.571(3) 1 calc R U P B 4
C11Y C 0.4260(9) 1.0733(9) 0.2329(4) 0.0594(8) Uani 0.571(3) 1 d . . P B 4
H11C H 0.356744 1.156520 0.240004 0.071 Uiso 0.571(3) 1 calc R U P B 4
H11D H 0.501281 1.093534 0.198999 0.071 Uiso 0.571(3) 1 calc R U P B 4
C12Y C 0.4968(10) 1.0005(9) 0.2925(4) 0.0594(8) Uani 0.571(3) 1 d . . P B 4
H12C H 0.555759 0.912305 0.287130 0.071 Uiso 0.571(3) 1 calc R U P B 4
H12D H 0.563035 1.046796 0.304053 0.071 Uiso 0.571(3) 1 calc R U P B 4

loop_
_atom_site_aniso_label
_atom_site_aniso_U_11
_atom_site_aniso_U_22
_atom_site_aniso_U_33
_atom_site_aniso_U_23
_atom_site_aniso_U_13
_atom_site_aniso_U_12
S1 0.0326(4) 0.0245(4) 0.0384(4) -0.0096(3) -0.0057(3) -0.0057(3)
P1 0.0215(3) 0.0250(3) 0.0266(4) -0.0064(3) -0.0025(3) -0.0049(3)
C1 0.0283(14) 0.0392(17) 0.0331(16) -0.0075(13) -0.0022(12) -0.0126(13)
C5 0.0294(17) 0.042(2) 0.092(3) -0.023(2) -0.0085(18) 0.0091(15)
C6 0.0252(16) 0.048(2) 0.084(3) -0.0233(19) -0.0023(16) -0.0070(15)
C7 0.0259(15) 0.0341(17) 0.060(2) -0.0152(15) -0.0024(14) -0.0079(13)
C8 0.0228(13) 0.0254(14) 0.0306(15) -0.0046(11) -0.0019(11) -0.0005(11)
C9 0.0260(14) 0.0362(16) 0.0354(16) -0.0019(13) -0.0026(12) -0.0068(12)
C10 0.0305(16) 0.0420(19) 0.051(2) 0.0041(15) 0.0002(14) -0.0097(14)
C11 0.0398(18) 0.0367(18) 0.0431(19) 0.0061(14) 0.0093(14) 0.0007(15)
C12 0.058(2) 0.0304(16) 0.0282(16) -0.0006(13) 0.0014(14) -0.0007(15)
C13 0.0412(17) 0.0287(15) 0.0320(16) -0.0054(12) -0.0056(13) -0.0043(13)
K1 0.0269(3) 0.0329(4) 0.0630(5) 0.0049(3) -0.0105(3) -0.0082(3)
P2 0.0302(4) 0.0285(4) 0.0274(4) -0.0068(3) -0.0034(3) -0.0099(3)
C2 0.0229(13) 0.0266(14) 0.0402(16) -0.0121(12) -0.0051(12) -0.0025(11)
C3 0.0312(16) 0.0289(16) 0.068(2) -0.0125(15) -0.0019(15) -0.0062(13)
C4 0.048(2) 0.0307(18) 0.090(3) -0.0140(19) -0.004(2) -0.0036(16)
C14A 0.037(3) 0.031(3) 0.034(3) -0.010(2) 0.009(2) -0.016(2)
C15A 0.023(3) 0.054(5) 0.070(5) -0.035(4) -0.003(3) -0.004(3)
C16A 0.046(4) 0.063(5) 0.105(7) -0.043(5) 0.001(4) 0.004(4)
C17A 0.056(3) 0.046(3) 0.074(4) -0.037(3) 0.020(3) -0.019(3)
C18A 0.073(4) 0.037(3) 0.046(3) -0.017(2) 0.013(3) -0.028(3)
C19A 0.057(3) 0.029(2) 0.036(3) -0.0065(19) 0.001(2) -0.019(2)
C20A 0.033(3) 0.029(3) 0.035(3) -0.016(2) -0.0020(19) -0.005(2)
C21A 0.034(3) 0.014(3) 0.053(3) -0.001(2) -0.010(3) -0.005(2)
C22A 0.047(3) 0.067(3) 0.028(2) -0.004(2) -0.0104(19) -0.027(3)
C23A 0.040(3) 0.060(3) 0.048(3) -0.016(3) -0.014(2) -0.019(3)
C24A 0.047(3) 0.067(3) 0.028(2) -0.004(2) -0.0104(19) -0.027(3)
C25A 0.045(3) 0.059(3) 0.029(2) -0.010(2) -0.002(2) -0.027(3)
C26A 0.032(3) 0.035(3) 0.032(2) -0.007(2) -0.004(2) -0.014(2)
C27A 0.070(4) 0.062(3) 0.033(3) -0.020(2) 0.013(2) -0.046(3)
C28A 0.084(4) 0.079(4) 0.037(3) -0.021(3) 0.014(3) -0.058(4)
C29A 0.059(3) 0.052(3) 0.037(3) -0.001(2) -0.004(2) -0.036(3)
C30A 0.054(4) 0.039(4) 0.036(3) -0.007(2) -0.008(3) -0.020(3)
C31A 0.030(4) 0.018(3) 0.032(3) -0.004(3) -0.003(3) -0.006(3)
C14B 0.039(6) 0.032(6) 0.024(5) -0.006(4) -0.004(4) -0.020(5)
C15B 0.032(5) 0.037(5) 0.029(5) 0.002(4) -0.008(4) -0.005(4)
C16B 0.033(5) 0.042(5) 0.045(5) -0.010(4) -0.004(4) -0.003(4)
C17B 0.038(6) 0.048(7) 0.050(7) -0.017(5) -0.011(5) 0.005(5)
C19B 0.033(5) 0.042(5) 0.045(5) -0.010(4) -0.004(4) -0.003(4)
C18B 0.036(7) 0.023(6) 0.040(7) -0.004(5) -0.003(5) -0.016(6)
C20B 0.023(5) 0.028(6) 0.026(5) -0.006(4) -0.012(4) 0.006(4)
C21B 0.035(5) 0.032(5) 0.037(5) -0.002(4) -0.014(4) -0.007(4)
C22B 0.042(5) 0.033(5) 0.045(6) -0.006(4) -0.015(4) -0.011(4)
C23B 0.035(5) 0.042(6) 0.043(6) -0.003(4) -0.018(4) -0.010(4)
C24B 0.032(3) 0.040(3) 0.090(5) -0.021(3) -0.015(3) -0.001(2)
C25B 0.032(6) 0.008(5) 0.044(6) -0.005(4) -0.009(4) 0.003(4)
C26B 0.039(6) 0.032(5) 0.016(4) -0.006(4) -0.002(4) -0.018(5)
C27B 0.045(6) 0.020(4) 0.027(5) -0.005(4) -0.003(4) -0.006(4)
C28B 0.053(6) 0.027(5) 0.033(5) -0.005(4) -0.003(4) -0.003(5)
C29B 0.054(7) 0.019(5) 0.048(6) 0.002(4) 0.005(5) -0.007(5)
C30B 0.048(8) 0.019(6) 0.058(9) -0.009(5) -0.006(7) -0.012(5)
C31B 0.043(11) 0.050(13) 0.035(7) -0.007(8) -0.002(7) -0.008(9)
O1X 0.0246(10) 0.0270(10) 0.0315(10) 0.0012(7) -0.0042(7) -0.0102(8)
C1X 0.0313(10) 0.0268(9) 0.0377(10) -0.0006(7) -0.0024(8) -0.0160(7)
O2X 0.0246(10) 0.0270(10) 0.0315(10) 0.0012(7) -0.0042(7) -0.0102(8)
C2X 0.0313(10) 0.0268(9) 0.0377(10) -0.0006(7) -0.0024(8) -0.0160(7)
O3X 0.0246(10) 0.0270(10) 0.0315(10) 0.0012(7) -0.0042(7) -0.0102(8)
C3X 0.0313(10) 0.0268(9) 0.0377(10) -0.0006(7) -0.0024(8) -0.0160(7)
O4X 0.0246(10) 0.0270(10) 0.0315(10) 0.0012(7) -0.0042(7) -0.0102(8)
C4X 0.0313(10) 0.0268(9) 0.0377(10) -0.0006(7) -0.0024(8) -0.0160(7)
O5X 0.0246(10) 0.0270(10) 0.0315(10) 0.0012(7) -0.0042(7) -0.0102(8)
C5X 0.0313(10) 0.0268(9) 0.0377(10) -0.0006(7) -0.0024(8) -0.0160(7)
O6X 0.0246(10) 0.0270(10) 0.0315(10) 0.0012(7) -0.0042(7) -0.0102(8)
C6X 0.0313(10) 0.0268(9) 0.0377(10) -0.0006(7) -0.0024(8) -0.0160(7)
C7X 0.0313(10) 0.0268(9) 0.0377(10) -0.0006(7) -0.0024(8) -0.0160(7)
C8X 0.0313(10) 0.0268(9) 0.0377(10) -0.0006(7) -0.0024(8) -0.0160(7)
C9X 0.0313(10) 0.0268(9) 0.0377(10) -0.0006(7) -0.0024(8) -0.0160(7)
C10X 0.0313(10) 0.0268(9) 0.0377(10) -0.0006(7) -0.0024(8) -0.0160(7)
C11X 0.0313(10) 0.0268(9) 0.0377(10) -0.0006(7) -0.0024(8) -0.0160(7)
C12X 0.0313(10) 0.0268(9) 0.0377(10) -0.0006(7) -0.0024(8) -0.0160(7)
O1Y 0.0458(14) 0.0432(15) 0.0611(17) -0.0047(11) -0.0084(12) -0.0039(11)
C1Y 0.0496(15) 0.0526(16) 0.073(2) -0.0019(13) -0.0087(12) -0.0147(12)
O2Y 0.0458(14) 0.0432(15) 0.0611(17) -0.0047(11) -0.0084(12) -0.0039(11)
C2Y 0.0496(15) 0.0526(16) 0.073(2) -0.0019(13) -0.0087(12) -0.0147(12)
O3Y 0.0458(14) 0.0432(15) 0.0611(17) -0.0047(11) -0.0084(12) -0.0039(11)
C3Y 0.0496(15) 0.0526(16) 0.073(2) -0.0019(13) -0.0087(12) -0.0147(12)
O4Y 0.0458(14) 0.0432(15) 0.0611(17) -0.0047(11) -0.0084(12) -0.0039(11)
C4Y 0.0496(15) 0.0526(16) 0.073(2) -0.0019(13) -0.0087(12) -0.0147(12)
O5Y 0.0458(14) 0.0432(15) 0.0611(17) -0.0047(11) -0.0084(12) -0.0039(11)
C5Y 0.0496(15) 0.0526(16) 0.073(2) -0.0019(13) -0.0087(12) -0.0147(12)
O6Y 0.0458(14) 0.0432(15) 0.0611(17) -0.0047(11) -0.0084(12) -0.0039(11)
C6Y 0.0496(15) 0.0526(16) 0.073(2) -0.0019(13) -0.0087(12) -0.0147(12)
C7Y 0.0496(15) 0.0526(16) 0.073(2) -0.0019(13) -0.0087(12) -0.0147(12)
C8Y 0.0496(15) 0.0526(16) 0.073(2) -0.0019(13) -0.0087(12) -0.0147(12)
C9Y 0.0496(15) 0.0526(16) 0.073(2) -0.0019(13) -0.0087(12) -0.0147(12)
C10Y 0.0496(15) 0.0526(16) 0.073(2) -0.0019(13) -0.0087(12) -0.0147(12)
C11Y 0.0496(15) 0.0526(16) 0.073(2) -0.0019(13) -0.0087(12) -0.0147(12)
C12Y 0.0496(15) 0.0526(16) 0.073(2) -0.0019(13) -0.0087(12) -0.0147(12)

loop_
_atom_type_symbol
_atom_type_description
_atom_type_scat_dispersion_real
_atom_type_scat_dispersion_imag
_atom_type_scat_source
C C 0.0181 0.0091 'International Tables Vol C Tables 4.2.6.8 and 6.1.1.4'
H H 0.0000 0.0000 'International Tables Vol C Tables 4.2.6.8 and 6.1.1.4'
O O 0.0492 0.0322 'International Tables Vol C Tables 4.2.6.8 and 6.1.1.4'
P P 0.2955 0.4335 'International Tables Vol C Tables 4.2.6.8 and 6.1.1.4'
S S 0.3331 0.5567 'International Tables Vol C Tables 4.2.6.8 and 6.1.1.4'
K K 0.3868 1.0657 'International Tables Vol C Tables 4.2.6.8 and 6.1.1.4'

loop_
_exptl_crystal_face_index_h
_exptl_crystal_face_index_k
_exptl_crystal_face_index_l
_exptl_crystal_face_perp_dist
0 -1 0 0.0399
-4 4 -5 0.0227
5 5 7 0.0980
2 7 4 0.0739
-4 4 -1 0.0265
-6 0 0 0.0345
-5 -5 1 0.0336
6 4 -1 0.1025
-1 4 -10 0.0457
-1 3 13 0.0383
1 -3 -13 0.0538
1 0 -13 0.0496
-4 -3 -12 0.0363
3 3 -9 0.0525
4 0 -9 0.0815

loop_
_geom_angle_atom_site_label_1
_geom_angle_atom_site_label_2
_geom_angle_atom_site_label_3
_geom_angle
_geom_angle_site_symmetry_1
_geom_angle_site_symmetry_3
_geom_angle_publ_flag
P1 S1 K1 96.64(3) . . ?
C1 P1 C8 106.81(13) . . ?
C1 P1 C2 113.70(14) . . ?
C8 P1 C2 100.12(13) . . ?
C1 P1 S1 120.99(11) . . ?
C8 P1 S1 106.99(9) . . ?
C2 P1 S1 106.06(9) . . ?
P2 C1 P1 141.25(19) . . ?
C6 C5 C4 119.5(3) . . ?
C6 C5 H5 120.2 . . ?
C4 C5 H5 120.2 . . ?
C5 C6 C7 120.6(3) . . ?
C5 C6 H6 119.7 . . ?
C7 C6 H6 119.7 . . ?
C6 C7 C2 121.1(3) . . ?
C6 C7 H7 119.4 . . ?
C2 C7 H7 119.4 . . ?
C13 C8 C9 118.7(3) . . ?
C13 C8 P1 121.5(2) . . ?
C9 C8 P1 119.8(2) . . ?
C10 C9 C8 120.5(3) . . ?
C10 C9 H9 119.7 . . ?
C8 C9 H9 119.7 . . ?
C11 C10 C9 120.3(3) . . ?
C11 C10 H10 119.8 . . ?
C9 C10 H10 119.8 . . ?
C10 C11 C12 119.8(3) . . ?
C10 C11 H11 120.1 . . ?
C12 C11 H11 120.1 . . ?
C13 C12 C11 119.9(3) . . ?
C13 C12 H12 120.1 . . ?
C11 C12 H12 120.1 . . ?
C8 C13 C12 120.8(3) . . ?
C8 C13 H13 119.6 . . ?
C12 C13 H13 119.6 . . ?
O3X K1 O5X 119.48(15) . . ?
O3X K1 O4X 58.90(13) . . ?
O5X K1 O4X 60.59(15) . . ?
O1Y K1 O2Y 60.0(2) . . ?
O1Y K1 O3Y 119.9(2) . . ?
O2Y K1 O3Y 60.3(2) . . ?
O1Y K1 O5Y 117.5(2) . . ?
O2Y K1 O5Y 149.47(18) . . ?
O3Y K1 O5Y 110.0(2) . . ?
O3X K1 O6X 150.3(2) . . ?
O5X K1 O6X 59.88(17) . . ?
O4X K1 O6X 112.42(17) . . ?
O1Y K1 O6Y 60.7(2) . . ?
O2Y K1 O6Y 114.7(2) . . ?
O3Y K1 O6Y 149.0(2) . . ?
O5Y K1 O6Y 57.10(17) . . ?
O3X K1 O1X 113.90(11) . . ?
O5X K1 O1X 116.87(14) . . ?
O4X K1 O1X 148.83(14) . . ?
O6X K1 O1X 57.01(17) . . ?
O3X K1 O2X 58.61(11) . . ?
O5X K1 O2X 153.29(15) . . ?
O4X K1 O2X 111.24(13) . . ?
O6X K1 O2X 107.50(19) . . ?
O1X K1 O2X 55.43(10) . . ?
O1Y K1 O4Y 148.17(18) . . ?
O2Y K1 O4Y 107.97(18) . . ?
O3Y K1 O4Y 53.57(18) . . ?
O5Y K1 O4Y 56.42(15) . . ?
O6Y K1 O4Y 107.70(16) . . ?
C1 P2 C14B 120.3(3) . . ?
C1 P2 C20A 110.61(16) . . ?
C1 P2 C26B 119.3(3) . . ?
C14B P2 C26B 102.2(3) . . ?
C1 P2 C14A 117.53(17) . . ?
C20A P2 C14A 101.89(17) . . ?
C1 P2 C26A 120.10(15) . . ?
C20A P2 C26A 104.79(16) . . ?
C14A P2 C26A 99.66(16) . . ?
C1 P2 C20B 107.1(2) . . ?
C14B P2 C20B 103.0(3) . . ?
C26B P2 C20B 102.4(3) . . ?
C7 C2 C3 117.7(3) . . ?
C7 C2 P1 120.7(2) . . ?
C3 C2 P1 121.5(2) . . ?
C4 C3 C2 121.2(3) . . ?
C4 C3 H3 119.4 . . ?
C2 C3 H3 119.4 . . ?
C5 C4 C3 119.8(3) . . ?
C5 C4 H4 120.1 . . ?
C3 C4 H4 120.1 . . ?
C15A C14A C19A 120.0 . . ?
C15A C14A P2 118.1(2) . . ?
C19A C14A P2 121.8(2) . . ?
C16A C15A C14A 120.0 . . ?
C16A C15A H15A 120.0 . . ?
C14A C15A H15A 120.0 . . ?
C15A C16A C17A 120.0 . . ?
C15A C16A H16A 120.0 . . ?
C17A C16A H16A 120.0 . . ?
C18A C17A C16A 120.0 . . ?
C18A C17A H17A 120.0 . . ?
C16A C17A H17A 120.0 . . ?
C17A C18A C19A 120.0 . . ?
C17A C18A H18A 120.0 . . ?
C19A C18A H18A 120.0 . . ?
C18A C19A C14A 120.0 . . ?
C18A C19A H19A 120.0 . . ?
C14A C19A H19A 120.0 . . ?
C21A C20A C25A 120.0 . . ?
C21A C20A P2 116.0(2) . . ?
C25A C20A P2 124.0(2) . . ?
C22A C21A C20A 120.0 . . ?
C22A C21A H21A 120.0 . . ?
C20A C21A H21A 120.0 . . ?
C21A C22A C23A 120.0 . . ?
C21A C22A H22A 120.0 . . ?
C23A C22A H22A 120.0 . . ?
C24A C23A C22A 120.0 . . ?
C24A C23A H23A 120.0 . . ?
C22A C23A H23A 120.0 . . ?
C23A C24A C25A 120.0 . . ?
C23A C24A H24A 120.0 . . ?
C25A C24A H24A 120.0 . . ?
C24A C25A C20A 120.0 . . ?
C24A C25A H25A 120.0 . . ?
C20A C25A H25A 120.0 . . ?
C27A C26A C31A 120.0 . . ?
C27A C26A P2 122.95(18) . . ?
C31A C26A P2 117.01(18) . . ?
C26A C27A C28A 120.0 . . ?
C26A C27A H27A 120.0 . . ?
C28A C27A H27A 120.0 . . ?
C27A C28A C29A 120.0 . . ?
C27A C28A H28A 120.0 . . ?
C29A C28A H28A 120.0 . . ?
C30A C29A C28A 120.0 . . ?
C30A C29A H29A 120.0 . . ?
C28A C29A H29A 120.0 . . ?
C31A C30A C29A 120.0 . . ?
C31A C30A H30A 120.0 . . ?
C29A C30A H30A 120.0 . . ?
C30A C31A C26A 120.0 . . ?
C30A C31A H31A 120.0 . . ?
C26A C31A H31A 120.0 . . ?
C15B C14B C18B 120.0 . . ?
C15B C14B P2 122.4(4) . . ?
C18B C14B P2 117.6(4) . . ?
C16B C15B C14B 120.0 . . ?
C16B C15B H15B 120.0 . . ?
C14B C15B H15B 120.0 . . ?
C17B C16B C15B 120.0 . . ?
C17B C16B H16B 120.0 . . ?
C15B C16B H16B 120.0 . . ?
C19B C17B C16B 120.0 . . ?
C19B C17B H17B 120.0 . . ?
C16B C17B H17B 120.0 . . ?
C17B C19B C18B 120.0 . . ?
C17B C19B H19B 120.0 . . ?
C18B C19B H19B 120.0 . . ?
C19B C18B C14B 120.0 . . ?
C19B C18B H18B 120.0 . . ?
C14B C18B H18B 120.0 . . ?
C21B C20B C25B 120.0 . . ?
C21B C20B P2 121.4(3) . . ?
C25B C20B P2 118.6(3) . . ?
C20B C21B C22B 120.0 . . ?
C20B C21B H21B 120.0 . . ?
C22B C21B H21B 120.0 . . ?
C23B C22B C21B 120.0 . . ?
C23B C22B H22B 120.0 . . ?
C21B C22B H22B 120.0 . . ?
C24B C23B C22B 120.0 . . ?
C24B C23B H23B 120.0 . . ?
C22B C23B H23B 120.0 . . ?
C25B C24B C23B 120.0 . . ?
C25B C24B H24B 120.0 . . ?
C23B C24B H24B 120.0 . . ?
C24B C25B C20B 120.0 . . ?
C24B C25B H25B 120.0 . . ?
C20B C25B H25B 120.0 . . ?
C27B C26B C31B 120.0 . . ?
C27B C26B P2 123.6(4) . . ?
C31B C26B P2 116.0(4) . . ?
C28B C27B C26B 120.0 . . ?
C28B C27B H27B 120.0 . . ?
C26B C27B H27B 120.0 . . ?
C29B C28B C27B 120.0 . . ?
C29B C28B H28B 120.0 . . ?
C27B C28B H28B 120.0 . . ?
C30B C29B C28B 120.0 . . ?
C30B C29B H29B 120.0 . . ?
C28B C29B H29B 120.0 . . ?
C29B C30B C31B 120.0 . . ?
C29B C30B H30B 120.0 . . ?
C31B C30B H30B 120.0 . . ?
C30B C31B C26B 120.0 . . ?
C30B C31B H31B 120.0 . . ?
C26B C31B H31B 120.0 . . ?
C3X O1X C2X 112.3(4) . . ?
C3X O1X K1 120.8(3) . . ?
C2X O1X K1 119.4(3) . . ?
O6X C1X C2X 106.4(7) . . ?
O6X C1X H1XA 110.4 . . ?
C2X C1X H1XA 110.4 . . ?
O6X C1X H1XB 110.4 . . ?
C2X C1X H1XB 110.4 . . ?
H1XA C1X H1XB 108.6 . . ?
C4X O2X C5X 112.0(4) . . ?
C4X O2X K1 111.2(3) . . ?
C5X O2X K1 100.9(3) . . ?
O1X C2X C1X 109.1(5) . . ?
O1X C2X H2XA 109.9 . . ?
C1X C2X H2XA 109.9 . . ?
O1X C2X H2XB 109.9 . . ?
C1X C2X H2XB 109.9 . . ?
H2XA C2X H2XB 108.3 . . ?
C6X O3X C7X 110.9(4) . . ?
C6X O3X K1 123.0(3) . . ?
C7X O3X K1 118.9(3) . . ?
O1X C3X C4X 107.7(4) . . ?
O1X C3X H3XA 110.2 . . ?
C4X C3X H3XA 110.2 . . ?
O1X C3X H3XB 110.2 . . ?
C4X C3X H3XB 110.2 . . ?
H3XA C3X H3XB 108.5 . . ?
C8X O4X C9X 106.8(5) . . ?
C8X O4X K1 113.7(4) . . ?
C9X O4X K1 109.4(4) . . ?
O2X C4X C3X 108.0(5) . . ?
O2X C4X H4XA 110.1 . . ?
C3X C4X H4XA 110.1 . . ?
O2X C4X H4XB 110.1 . . ?
C3X C4X H4XB 110.1 . . ?
H4XA C4X H4XB 108.4 . . ?
C11X O5X C10X 112.5(6) . . ?
C11X O5X K1 119.4(5) . . ?
C10X O5X K1 117.8(4) . . ?
O2X C5X C6X 108.7(4) . . ?
O2X C5X H5XA 110.0 . . ?
C6X C5X H5XA 110.0 . . ?
O2X C5X H5XB 110.0 . . ?
C6X C5X H5XB 110.0 . . ?
H5XA C5X H5XB 108.3 . . ?
C12X O6X C1X 108.8(8) . . ?
C12X O6X K1 107.7(7) . . ?
C1X O6X K1 111.0(5) . . ?
O3X C6X C5X 108.1(4) . . ?
O3X C6X H6XA 110.1 . . ?
C5X C6X H6XA 110.1 . . ?
O3X C6X H6XB 110.1 . . ?
C5X C6X H6XB 110.1 . . ?
H6XA C6X H6XB 108.4 . . ?
O3X C7X C8X 107.4(4) . . ?
O3X C7X H7XA 110.2 . . ?
C8X C7X H7XA 110.2 . . ?
O3X C7X H7XB 110.2 . . ?
C8X C7X H7XB 110.2 . . ?
H7XA C7X H7XB 108.5 . . ?
O4X C8X C7X 105.9(5) . . ?
O4X C8X H8XA 110.5 . . ?
C7X C8X H8XA 110.5 . . ?
O4X C8X H8XB 110.5 . . ?
C7X C8X H8XB 110.5 . . ?
H8XA C8X H8XB 108.7 . . ?
O4X C9X C10X 109.1(6) . . ?
O4X C9X H9XA 109.9 . . ?
C10X C9X H9XA 109.9 . . ?
O4X C9X H9XB 109.9 . . ?
C10X C9X H9XB 109.9 . . ?
H9XA C9X H9XB 108.3 . . ?
O5X C10X C9X 109.0(6) . . ?
O5X C10X H10A 109.9 . . ?
C9X C10X H10A 109.9 . . ?
O5X C10X H10B 109.9 . . ?
C9X C10X H10B 109.9 . . ?
H10A C10X H10B 108.3 . . ?
O5X C11X C12X 108.5(7) . . ?
O5X C11X H11A 110.0 . . ?
C12X C11X H11A 110.0 . . ?
O5X C11X H11B 110.0 . . ?
C12X C11X H11B 110.0 . . ?
H11A C11X H11B 108.4 . . ?
O6X C12X C11X 109.5(7) . . ?
O6X C12X H12A 109.8 . . ?
C11X C12X H12A 109.8 . . ?
O6X C12X H12B 109.8 . . ?
C11X C12X H12B 109.8 . . ?
H12A C12X H12B 108.2 . . ?
C2Y O1Y C3Y 112.7(8) . . ?
C2Y O1Y K1 121.8(6) . . ?
C3Y O1Y K1 120.1(6) . . ?
O6Y C1Y C2Y 110.2(8) . . ?
O6Y C1Y H1YA 109.6 . . ?
C2Y C1Y H1YA 109.6 . . ?
O6Y C1Y H1YB 109.6 . . ?
C2Y C1Y H1YB 109.6 . . ?
H1YA C1Y H1YB 108.1 . . ?
C4Y O2Y C5Y 113.4(8) . . ?
C4Y O2Y K1 105.3(5) . . ?
C5Y O2Y K1 107.3(6) . . ?
O1Y C2Y C1Y 110.1(9) . . ?
O1Y C2Y H2YA 109.6 . . ?
C1Y C2Y H2YA 109.6 . . ?
O1Y C2Y H2YB 109.6 . . ?
C1Y C2Y H2YB 109.6 . . ?
H2YA C2Y H2YB 108.1 . . ?
C6Y O3Y C7Y 114.8(8) . . ?
C6Y O3Y K1 114.9(6) . . ?
C7Y O3Y K1 123.5(6) . . ?
C4Y C3Y O1Y 107.7(9) . . ?
C4Y C3Y H3YA 110.2 . . ?
O1Y C3Y H3YA 110.2 . . ?
C4Y C3Y H3YB 110.2 . . ?
O1Y C3Y H3YB 110.2 . . ?
H3YA C3Y H3YB 108.5 . . ?
C8Y O4Y C9Y 107.9(8) . . ?
C8Y O4Y K1 111.4(6) . . ?
C9Y O4Y K1 109.2(4) . . ?
O2Y C4Y C3Y 110.5(9) . . ?
O2Y C4Y K1 52.0(4) . . ?
C3Y C4Y K1 85.3(6) . . ?
O2Y C4Y H4YA 109.6 . . ?
C3Y C4Y H4YA 109.6 . . ?
K1 C4Y H4YA 77.1 . . ?
O2Y C4Y H4YB 109.6 . . ?
C3Y C4Y H4YB 109.6 . . ?
K1 C4Y H4YB 160.5 . . ?
H4YA C4Y H4YB 108.1 . . ?
C10Y O5Y C11Y 114.5(6) . . ?
C10Y O5Y K1 121.5(4) . . ?
C11Y O5Y K1 118.9(5) . . ?
O2Y C5Y C6Y 108.3(8) . . ?
O2Y C5Y H5YA 110.0 . . ?
C6Y C5Y H5YA 110.0 . . ?
O2Y C5Y H5YB 110.0 . . ?
C6Y C5Y H5YB 110.0 . . ?
H5YA C5Y H5YB 108.4 . . ?
C1Y O6Y C12Y 112.9(8) . . ?
C1Y O6Y K1 106.4(6) . . ?
C12Y O6Y K1 103.0(7) . . ?
O3Y C6Y C5Y 112.1(8) . . ?
O3Y C6Y H6YA 109.2 . . ?
C5Y C6Y H6YA 109.2 . . ?
O3Y C6Y H6YB 109.2 . . ?
C5Y C6Y H6YB 109.2 . . ?
H6YA C6Y H6YB 107.9 . . ?
O3Y C7Y C8Y 110.2(9) . . ?
O3Y C7Y H7YA 109.6 . . ?
C8Y C7Y H7YA 109.6 . . ?
O3Y C7Y H7YB 109.6 . . ?
C8Y C7Y H7YB 109.6 . . ?
H7YA C7Y H7YB 108.1 . . ?
O4Y C8Y C7Y 107.4(9) . . ?
O4Y C8Y H8YA 110.2 . . ?
C7Y C8Y H8YA 110.2 . . ?
O4Y C8Y H8YB 110.2 . . ?
C7Y C8Y H8YB 110.2 . . ?
H8YA C8Y H8YB 108.5 . . ?
O4Y C9Y C10Y 110.3(7) . . ?
O4Y C9Y H9YA 109.6 . . ?
C10Y C9Y H9YA 109.6 . . ?
O4Y C9Y H9YB 109.6 . . ?
C10Y C9Y H9YB 109.6 . . ?
H9YA C9Y H9YB 108.1 . . ?
O5Y C10Y C9Y 108.7(6) . . ?
O5Y C10Y H10C 110.0 . . ?
C9Y C10Y H10C 110.0 . . ?
O5Y C10Y H10D 110.0 . . ?
C9Y C10Y H10D 110.0 . . ?
H10C C10Y H10D 108.3 . . ?
O5Y C11Y C12Y 108.0(7) . . ?
O5Y C11Y H11C 110.1 . . ?
C12Y C11Y H11C 110.1 . . ?
O5Y C11Y H11D 110.1 . . ?
C12Y C11Y H11D 110.1 . . ?
H11C C11Y H11D 108.4 . . ?
O6Y C12Y C11Y 107.1(7) . . ?
O6Y C12Y H12C 110.3 . . ?
C11Y C12Y H12C 110.3 . . ?
O6Y C12Y H12D 110.3 . . ?
C11Y C12Y H12D 110.3 . . ?
H12C C12Y H12D 108.5 . . ?

loop_
_geom_bond_atom_site_label_1
_geom_bond_atom_site_label_2
_geom_bond_distance
_geom_bond_site_symmetry_2
_geom_bond_publ_flag
S1 P1 2.0179(9) . ?
S1 K1 3.1572(10) . ?
P1 C1 1.664(3) . ?
P1 C8 1.833(3) . ?
P1 C2 1.851(3) . ?
C1 P2 1.607(3) . ?
C5 C6 1.368(5) . ?
C5 C4 1.385(5) . ?
C5 H5 0.9500 . ?
C6 C7 1.385(5) . ?
C6 H6 0.9500 . ?
C7 C2 1.386(4) . ?
C7 H7 0.9500 . ?
C8 C13 1.388(4) . ?
C8 C9 1.392(4) . ?
C9 C10 1.389(4) . ?
C9 H9 0.9500 . ?
C10 C11 1.374(5) . ?
C10 H10 0.9500 . ?
C11 C12 1.390(5) . ?
C11 H11 0.9500 . ?
C12 C13 1.388(4) . ?
C12 H12 0.9500 . ?
C13 H13 0.9500 . ?
K1 O1Y 2.691(8) . ?
K1 O3X 2.743(3) . ?
K1 O5X 2.780(7) . ?
K1 O4X 2.789(5) . ?
K1 O2Y 2.835(7) . ?
K1 O3Y 2.849(7) . ?
K1 O5Y 2.888(7) . ?
K1 O6X 2.937(11) . ?
K1 O6Y 2.938(11) . ?
K1 O1X 2.965(4) . ?
K1 O2X 3.010(4) . ?
K1 O4Y 3.041(5) . ?
P2 C14B 1.786(5) . ?
P2 C20A 1.823(3) . ?
P2 C26B 1.829(5) . ?
P2 C14A 1.878(3) . ?
P2 C26A 1.879(2) . ?
P2 C20B 1.888(4) . ?
C2 C3 1.391(4) . ?
C3 C4 1.388(5) . ?
C3 H3 0.9500 . ?
C4 H4 0.9500 . ?
C14A C15A 1.3900 . ?
C14A C19A 1.3900 . ?
C15A C16A 1.3900 . ?
C15A H15A 0.9500 . ?
C16A C17A 1.3900 . ?
C16A H16A 0.9500 . ?
C17A C18A 1.3900 . ?
C17A H17A 0.9500 . ?
C18A C19A 1.3900 . ?
C18A H18A 0.9500 . ?
C19A H19A 0.9500 . ?
C20A C21A 1.3900 . ?
C20A C25A 1.3900 . ?
C21A C22A 1.3900 . ?
C21A H21A 0.9500 . ?
C22A C23A 1.3900 . ?
C22A H22A 0.9500 . ?
C23A C24A 1.3900 . ?
C23A H23A 0.9500 . ?
C24A C25A 1.3900 . ?
C24A H24A 0.9500 . ?
C25A H25A 0.9500 . ?
C26A C27A 1.3900 . ?
C26A C31A 1.3900 . ?
C27A C28A 1.3900 . ?
C27A H27A 0.9500 . ?
C28A C29A 1.3900 . ?
C28A H28A 0.9500 . ?
C29A C30A 1.3900 . ?
C29A H29A 0.9500 . ?
C30A C31A 1.3900 . ?
C30A H30A 0.9500 . ?
C31A H31A 0.9500 . ?
C14B C15B 1.3900 . ?
C14B C18B 1.3900 . ?
C15B C16B 1.3900 . ?
C15B H15B 0.9500 . ?
C16B C17B 1.3900 . ?
C16B H16B 0.9500 . ?
C17B C19B 1.3900 . ?
C17B H17B 0.9500 . ?
C19B C18B 1.3900 . ?
C19B H19B 0.9500 . ?
C18B H18B 0.9500 . ?
C20B C21B 1.3900 . ?
C20B C25B 1.3900 . ?
C21B C22B 1.3900 . ?
C21B H21B 0.9500 . ?
C22B C23B 1.3900 . ?
C22B H22B 0.9500 . ?
C23B C24B 1.3900 . ?
C23B H23B 0.9500 . ?
C24B C25B 1.3900 . ?
C24B H24B 0.9500 . ?
C25B H25B 0.9500 . ?
C26B C27B 1.3900 . ?
C26B C31B 1.3900 . ?
C27B C28B 1.3900 . ?
C27B H27B 0.9500 . ?
C28B C29B 1.3900 . ?
C28B H28B 0.9500 . ?
C29B C30B 1.3900 . ?
C29B H29B 0.9500 . ?
C30B C31B 1.3900 . ?
C30B H30B 0.9500 . ?
C31B H31B 0.9500 . ?
O1X C3X 1.418(7) . ?
O1X C2X 1.418(6) . ?
C1X O6X 1.453(12) . ?
C1X C2X 1.543(9) . ?
C1X H1XA 0.9900 . ?
C1X H1XB 0.9900 . ?
O2X C4X 1.414(7) . ?
O2X C5X 1.443(6) . ?
C2X H2XA 0.9900 . ?
C2X H2XB 0.9900 . ?
O3X C6X 1.401(7) . ?
O3X C7X 1.457(7) . ?
C3X C4X 1.495(7) . ?
C3X H3XA 0.9900 . ?
C3X H3XB 0.9900 . ?
O4X C8X 1.385(7) . ?
O4X C9X 1.449(9) . ?
C4X H4XA 0.9900 . ?
C4X H4XB 0.9900 . ?
O5X C11X 1.450(9) . ?
O5X C10X 1.464(10) . ?
C5X C6X 1.498(8) . ?
C5X H5XA 0.9900 . ?
C5X H5XB 0.9900 . ?
O6X C12X 1.408(12) . ?
C6X H6XA 0.9900 . ?
C6X H6XB 0.9900 . ?
C7X C8X 1.496(8) . ?
C7X H7XA 0.9900 . ?
C7X H7XB 0.9900 . ?
C8X H8XA 0.9900 . ?
C8X H8XB 0.9900 . ?
C9X C10X 1.476(9) . ?
C9X H9XA 0.9900 . ?
C9X H9XB 0.9900 . ?
C10X H10A 0.9900 . ?
C10X H10B 0.9900 . ?
C11X C12X 1.521(10) . ?
C11X H11A 0.9900 . ?
C11X H11B 0.9900 . ?
C12X H12A 0.9900 . ?
C12X H12B 0.9900 . ?
O1Y C2Y 1.390(12) . ?
O1Y C3Y 1.464(13) . ?
C1Y O6Y 1.405(12) . ?
C1Y C2Y 1.549(13) . ?
C1Y H1YA 0.9900 . ?
C1Y H1YB 0.9900 . ?
O2Y C4Y 1.392(13) . ?
O2Y C5Y 1.444(13) . ?
C2Y H2YA 0.9900 . ?
C2Y H2YB 0.9900 . ?
O3Y C6Y 1.389(12) . ?
O3Y C7Y 1.409(12) . ?
C3Y C4Y 1.453(15) . ?
C3Y H3YA 0.9900 . ?
C3Y H3YB 0.9900 . ?
O4Y C8Y 1.316(11) . ?
O4Y C9Y 1.381(9) . ?
C4Y H4YA 0.9900 . ?
C4Y H4YB 0.9900 . ?
O5Y C10Y 1.415(10) . ?
O5Y C11Y 1.421(9) . ?
C5Y C6Y 1.466(14) . ?
C5Y H5YA 0.9900 . ?
C5Y H5YB 0.9900 . ?
O6Y C12Y 1.442(13) . ?
C6Y H6YA 0.9900 . ?
C6Y H6YB 0.9900 . ?
C7Y C8Y 1.439(14) . ?
C7Y H7YA 0.9900 . ?
C7Y H7YB 0.9900 . ?
C8Y H8YA 0.9900 . ?
C8Y H8YB 0.9900 . ?
C9Y C10Y 1.492(10) . ?
C9Y H9YA 0.9900 . ?
C9Y H9YB 0.9900 . ?
C10Y H10C 0.9900 . ?
C10Y H10D 0.9900 . ?
C11Y C12Y 1.467(11) . ?
C11Y H11C 0.9900 . ?
C11Y H11D 0.9900 . ?
C12Y H12C 0.9900 . ?
C12Y H12D 0.9900 . ?

loop_
_geom_torsion_atom_site_label_1
_geom_torsion_atom_site_label_2
_geom_torsion_atom_site_label_3
_geom_torsion_atom_site_label_4
_geom_torsion
_geom_torsion_site_symmetry_1
_geom_torsion_site_symmetry_2
_geom_torsion_site_symmetry_3
_geom_torsion_site_symmetry_4
_geom_torsion_publ_flag
C8 P1 C1 P2 -165.6(3) . . . . ?
C2 P1 C1 P2 -56.2(4) . . . . ?
S1 P1 C1 P2 71.9(3) . . . . ?
C4 C5 C6 C7 -0.7(6) . . . . ?
C5 C6 C7 C2 0.6(6) . . . . ?
C1 P1 C8 C13 -168.7(2) . . . . ?
C2 P1 C8 C13 72.6(3) . . . . ?
S1 P1 C8 C13 -37.8(2) . . . . ?
C1 P1 C8 C9 13.3(3) . . . . ?
C2 P1 C8 C9 -105.4(2) . . . . ?
S1 P1 C8 C9 144.2(2) . . . . ?
C13 C8 C9 C10 -1.1(4) . . . . ?
P1 C8 C9 C10 177.0(2) . . . . ?
C8 C9 C10 C11 -0.2(5) . . . . ?
C9 C10 C11 C12 1.3(5) . . . . ?
C10 C11 C12 C13 -1.2(5) . . . . ?
C9 C8 C13 C12 1.2(4) . . . . ?
P1 C8 C13 C12 -176.8(2) . . . . ?
C11 C12 C13 C8 -0.1(5) . . . . ?
P1 C1 P2 C14B 56.4(4) . . . . ?
P1 C1 P2 C20A -165.7(3) . . . . ?
P1 C1 P2 C26B -71.1(4) . . . . ?
P1 C1 P2 C14A 77.9(3) . . . . ?
P1 C1 P2 C26A -43.5(4) . . . . ?
P1 C1 P2 C20B 173.3(3) . . . . ?
C6 C7 C2 C3 -0.1(5) . . . . ?
C6 C7 C2 P1 -175.9(3) . . . . ?
C1 P1 C2 C7 96.9(3) . . . . ?
C8 P1 C2 C7 -149.6(3) . . . . ?
S1 P1 C2 C7 -38.4(3) . . . . ?
C1 P1 C2 C3 -78.7(3) . . . . ?
C8 P1 C2 C3 34.8(3) . . . . ?
S1 P1 C2 C3 145.9(2) . . . . ?
C7 C2 C3 C4 -0.3(5) . . . . ?
P1 C2 C3 C4 175.5(3) . . . . ?
C6 C5 C4 C3 0.3(6) . . . . ?
C2 C3 C4 C5 0.2(6) . . . . ?
C1 P2 C14A C15A -45.5(2) . . . . ?
C20A P2 C14A C15A -166.5(2) . . . . ?
C26A P2 C14A C15A 86.0(2) . . . . ?
C1 P2 C14A C19A 131.9(2) . . . . ?
C20A P2 C14A C19A 10.8(3) . . . . ?
C26A P2 C14A C19A -96.6(2) . . . . ?
C19A C14A C15A C16A 0.0 . . . . ?
P2 C14A C15A C16A 177.4(3) . . . . ?
C14A C15A C16A C17A 0.0 . . . . ?
C15A C16A C17A C18A 0.0 . . . . ?
C16A C17A C18A C19A 0.0 . . . . ?
C17A C18A C19A C14A 0.0 . . . . ?
C15A C14A C19A C18A 0.0 . . . . ?
P2 C14A C19A C18A -177.3(3) . . . . ?
C1 P2 C20A C21A -37.3(3) . . . . ?
C14A P2 C20A C21A 88.4(2) . . . . ?
C26A P2 C20A C21A -168.2(2) . . . . ?
C1 P2 C20A C25A 142.7(2) . . . . ?
C14A P2 C20A C25A -91.5(3) . . . . ?
C26A P2 C20A C25A 11.9(3) . . . . ?
C25A C20A C21A C22A 0.0 . . . . ?
P2 C20A C21A C22A -179.9(3) . . . . ?
C20A C21A C22A C23A 0.0 . . . . ?
C21A C22A C23A C24A 0.0 . . . . ?
C22A C23A C24A C25A 0.0 . . . . ?
C23A C24A C25A C20A 0.0 . . . . ?
C21A C20A C25A C24A 0.0 . . . . ?
P2 C20A C25A C24A 179.9(3) . . . . ?
C1 P2 C26A C27A 161.8(2) . . . . ?
C20A P2 C26A C27A -73.1(2) . . . . ?
C14A P2 C26A C27A 32.0(2) . . . . ?
C1 P2 C26A C31A -20.4(3) . . . . ?
C20A P2 C26A C31A 104.6(2) . . . . ?
C14A P2 C26A C31A -150.2(2) . . . . ?
C31A C26A C27A C28A 0.0 . . . . ?
P2 C26A C27A C28A 177.7(3) . . . . ?
C26A C27A C28A C29A 0.0 . . . . ?
C27A C28A C29A C30A 0.0 . . . . ?
C28A C29A C30A C31A 0.0 . . . . ?
C29A C30A C31A C26A 0.0 . . . . ?
C27A C26A C31A C30A 0.0 . . . . ?
P2 C26A C31A C30A -177.8(2) . . . . ?
C1 P2 C14B C15B -154.2(4) . . . . ?
C26B P2 C14B C15B -19.3(5) . . . . ?
C20B P2 C14B C15B 86.8(5) . . . . ?
C1 P2 C14B C18B 23.6(5) . . . . ?
C26B P2 C14B C18B 158.5(4) . . . . ?
C20B P2 C14B C18B -95.5(4) . . . . ?
C18B C14B C15B C16B 0.0 . . . . ?
P2 C14B C15B C16B 177.7(6) . . . . ?
C14B C15B C16B C17B 0.0 . . . . ?
C15B C16B C17B C19B 0.0 . . . . ?
C16B C17B C19B C18B 0.0 . . . . ?
C17B C19B C18B C14B 0.0 . . . . ?
C15B C14B C18B C19B 0.0 . . . . ?
P2 C14B C18B C19B -177.8(5) . . . . ?
C1 P2 C20B C21B -145.9(3) . . . . ?
C14B P2 C20B C21B -18.1(5) . . . . ?
C26B P2 C20B C21B 87.8(4) . . . . ?
C1 P2 C20B C25B 32.9(4) . . . . ?
C14B P2 C20B C25B 160.7(3) . . . . ?
C26B P2 C20B C25B -93.4(4) . . . . ?
C25B C20B C21B C22B 0.0 . . . . ?
P2 C20B C21B C22B 178.8(5) . . . . ?
C20B C21B C22B C23B 0.0 . . . . ?
C21B C22B C23B C24B 0.0 . . . . ?
C22B C23B C24B C25B 0.0 . . . . ?
C23B C24B C25B C20B 0.0 . . . . ?
C21B C20B C25B C24B 0.0 . . . . ?
P2 C20B C25B C24B -178.8(5) . . . . ?
C1 P2 C26B C27B -138.4(4) . . . . ?
C14B P2 C26B C27B 86.1(6) . . . . ?
C20B P2 C26B C27B -20.4(6) . . . . ?
C1 P2 C26B C31B 48.5(4) . . . . ?
C14B P2 C26B C31B -87.0(4) . . . . ?
C20B P2 C26B C31B 166.5(4) . . . . ?
C31B C26B C27B C28B 0.0 . . . . ?
P2 C26B C27B C28B -172.8(6) . . . . ?
C26B C27B C28B C29B 0.0 . . . . ?
C27B C28B C29B C30B 0.0 . . . . ?
C28B C29B C30B C31B 0.0 . . . . ?
C29B C30B C31B C26B 0.0 . . . . ?
C27B C26B C31B C30B 0.0 . . . . ?
P2 C26B C31B C30B 173.4(5) . . . . ?
C3X O1X C2X C1X 178.4(5) . . . . ?
K1 O1X C2X C1X -31.7(6) . . . . ?
O6X C1X C2X O1X 63.8(8) . . . . ?
C2X O1X C3X C4X -174.5(4) . . . . ?
K1 O1X C3X C4X 36.1(5) . . . . ?
C5X O2X C4X C3X 175.4(4) . . . . ?
K1 O2X C4X C3X 63.3(4) . . . . ?
O1X C3X C4X O2X -65.8(5) . . . . ?
C4X O2X C5X C6X 174.7(4) . . . . ?
K1 O2X C5X C6X -66.9(4) . . . . ?
C2X C1X O6X C12X 176.7(7) . . . . ?
C2X C1X O6X K1 -64.9(7) . . . . ?
C7X O3X C6X C5X -177.4(4) . . . . ?
K1 O3X C6X C5X -27.6(5) . . . . ?
O2X C5X C6X O3X 67.5(5) . . . . ?
C6X O3X C7X C8X -171.1(4) . . . . ?
K1 O3X C7X C8X 37.7(5) . . . . ?
C9X O4X C8X C7X -178.5(5) . . . . ?
K1 O4X C8X C7X 60.8(5) . . . . ?
O3X C7X C8X O4X -63.5(5) . . . . ?
C8X O4X C9X C10X 173.7(6) . . . . ?
K1 O4X C9X C10X -62.9(6) . . . . ?
C11X O5X C10X C9X -174.9(7) . . . . ?
K1 O5X C10X C9X -29.7(7) . . . . ?
O4X C9X C10X O5X 61.9(7) . . . . ?
C10X O5X C11X C12X 179.6(6) . . . . ?
K1 O5X C11X C12X 35.1(8) . . . . ?
C1X O6X C12X C11X -179.3(7) . . . . ?
K1 O6X C12X C11X 60.3(7) . . . . ?
O5X C11X C12X O6X -65.6(9) . . . . ?
C3Y O1Y C2Y C1Y 172.8(8) . . . . ?
K1 O1Y C2Y C1Y -33.0(10) . . . . ?
O6Y C1Y C2Y O1Y 62.1(11) . . . . ?
C2Y O1Y C3Y C4Y 178.9(9) . . . . ?
K1 O1Y C3Y C4Y 24.2(10) . . . . ?
C5Y O2Y C4Y C3Y -176.8(8) . . . . ?
K1 O2Y C4Y C3Y 66.2(8) . . . . ?
C5Y O2Y C4Y K1 117.0(8) . . . . ?
O1Y C3Y C4Y O2Y -62.3(10) . . . . ?
O1Y C3Y C4Y K1 -16.0(7) . . . . ?
C4Y O2Y C5Y C6Y -178.7(8) . . . . ?
K1 O2Y C5Y C6Y -62.8(9) . . . . ?
C2Y C1Y O6Y C12Y -168.1(9) . . . . ?
C2Y C1Y O6Y K1 -55.8(9) . . . . ?
C7Y O3Y C6Y C5Y 173.7(8) . . . . ?
K1 O3Y C6Y C5Y -34.0(10) . . . . ?
O2Y C5Y C6Y O3Y 67.5(11) . . . . ?
C6Y O3Y C7Y C8Y 177.7(8) . . . . ?
K1 O3Y C7Y C8Y 28.1(11) . . . . ?
C9Y O4Y C8Y C7Y -177.1(7) . . . . ?
K1 O4Y C8Y C7Y 63.0(8) . . . . ?
O3Y C7Y C8Y O4Y -60.7(11) . . . . ?
C8Y O4Y C9Y C10Y 178.6(7) . . . . ?
K1 O4Y C9Y C10Y -60.1(6) . . . . ?
C11Y O5Y C10Y C9Y 170.7(7) . . . . ?
K1 O5Y C10Y C9Y -34.9(8) . . . . ?
O4Y C9Y C10Y O5Y 64.8(8) . . . . ?
C10Y O5Y C11Y C12Y 179.5(7) . . . . ?
K1 O5Y C11Y C12Y 24.4(9) . . . . ?
C1Y O6Y C12Y C11Y -171.9(8) . . . . ?
K1 O6Y C12Y C11Y 73.7(7) . . . . ?
O5Y C11Y C12Y O6Y -67.9(10) . . . . ?

loop_
_exptl_oxdiff_crystal_face_indexfrac_h
_exptl_oxdiff_crystal_face_indexfrac_k
_exptl_oxdiff_crystal_face_indexfrac_l
_exptl_oxdiff_crystal_face_x
_exptl_oxdiff_crystal_face_y
_exptl_oxdiff_crystal_face_z
0.0011 -1.0000 0.0002 0.0201 0.0355 -0.1449
-3.5545 3.6039 -4.6361 0.2476 0.3213 0.9140
4.9414 4.8898 7.2939 -0.6017 -0.7855 0.1446
2.4081 7.0110 3.9513 -0.4136 -0.5412 0.7321
-3.7018 4.0691 -1.3384 0.0109 0.3811 0.9245
-5.8920 0.0148 -0.3249 0.0228 0.8668 0.4982
-5.1493 -4.8638 1.0785 0.0240 0.9539 -0.2991
5.5007 4.2934 -0.9000 -0.0249 -0.9827 0.1836
-0.9804 3.5577 -9.5607 0.5878 -0.1398 0.7969
-0.7767 2.8515 12.9747 -0.9518 0.2281 0.2053
0.7965 -2.9236 -12.9127 0.9489 -0.2274 -0.2186
0.8096 -0.3608 -13.3934 0.9306 -0.3287 0.1613
-3.8378 -2.7154 -11.7533 0.8653 0.4707 0.1720
2.7182 3.3468 -9.3694 0.5784 -0.6769 0.4552
4.0815 -0.2833 -9.1860 0.6385 -0.7464 -0.1873
